data_1576670
loop_
_publ_author_name
'Cai, Youlie'
'Li, Jing-Hong'
'Xiao, Xiaoyan'
'Wei, Runzhi'
'Lin, Rui-Biao'
'Chen, Banglin'
'Gao, Junkuo'

_publ_section_title
;
 Spatial pinning of globally inert pores in a superhydrophobic
 hydrogen-bonded organic framework for inverse ethane/ethylene separation.
;
_journal_issue 8
_journal_name_full 'Chemical science'
_journal_page_first 4256
_journal_page_last 4267
_journal_paper_doi 10.1039/d5sc08507a
_journal_volume 17
_journal_year 2026
_chemical_formula_moiety 'C48 H34 O8, 0.8(C2)'
_chemical_formula_sum 'C51 H34 O8'
_chemical_formula_weight 774.78
_space_group_crystal_system orthorhombic
_space_group_IT_number 61
_space_group_name_Hall '-P 2ac 2ab'
_space_group_name_H-M_alt 'P b c a'
_atom_sites_solution_hydrogens mixed
_atom_sites_solution_primary dual
_audit_creation_date 2025-12-11
_audit_creation_method
;
Olex2 1.5
(compiled 2025.07.13 svn.rb7424aed for OlexSys, GUI svn.r7314)
;
_audit_update_record
;
2025-12-12 deposited with the CCDC.	2025-12-29 downloaded from the CCDC.
;
_cell_angle_alpha 90
_cell_angle_beta 90
_cell_angle_gamma 90
_cell_formula_units_Z 4
_cell_length_a 13.4346(13)
_cell_length_b 14.1142(9)
_cell_length_c 25.8466(17)
_cell_measurement_reflns_used 635
_cell_measurement_temperature 273.00
_cell_measurement_theta_max 57.000
_cell_measurement_theta_min 1.953
_cell_volume 4901.0(7)
_computing_molecular_graphics 'Olex2 1.5 (Dolomanov et al., 2009)'
_computing_publication_material 'Olex2 1.5 (Dolomanov et al., 2009)'
_computing_structure_refinement 'SHELXL 2025/1 (Sheldrick, 2015)'
_computing_structure_solution 'SHELXT 2018/2 (Sheldrick, 2018)'
_diffrn_ambient_temperature 273.00
_diffrn_measured_fraction_theta_full 0.991
_diffrn_measured_fraction_theta_max 0.991
_diffrn_measurement_device_type 'Bruker D8 VENTURE'
_diffrn_measurement_method '0.60\ \ w and 0.6\ \ f scans'
_diffrn_radiation_type CuK\a
_diffrn_radiation_wavelength 1.54178
_diffrn_reflns_av_R_equivalents 0.0716
_diffrn_reflns_av_unetI/netI 0.0377
_diffrn_reflns_Laue_measured_fraction_full 0.991
_diffrn_reflns_Laue_measured_fraction_max 0.991
_diffrn_reflns_limit_h_max 13
_diffrn_reflns_limit_h_min -14
_diffrn_reflns_limit_k_max 15
_diffrn_reflns_limit_k_min -15
_diffrn_reflns_limit_l_max 24
_diffrn_reflns_limit_l_min -28
_diffrn_reflns_number 30528
_diffrn_reflns_point_group_measured_fraction_full 0.991
_diffrn_reflns_point_group_measured_fraction_max 0.991
_diffrn_reflns_theta_full 59.019
_diffrn_reflns_theta_max 59.019
_diffrn_reflns_theta_min 4.856
_exptl_absorpt_coefficient_mu 0.575
_exptl_absorpt_correction_T_max 0.86
_exptl_absorpt_correction_T_min 0.84
_exptl_absorpt_correction_type multi-scan
_exptl_crystal_colour yellow
_exptl_crystal_colour_primary yellow
_exptl_crystal_density_diffrn 1.050
_exptl_crystal_description block
_exptl_crystal_F_000 1616
_exptl_crystal_size_max 0.12
_exptl_crystal_size_mid 0.1
_exptl_crystal_size_min 0.1
_refine_diff_density_max 0.287
_refine_diff_density_min -0.250
_refine_diff_density_rms 0.050
_refine_ls_extinction_coef 0.0042(10)
_refine_ls_extinction_expression Fc^*^=kFc[1+0.001xFc^2^\l^3^/sin(2\q)]^-1/4^
_refine_ls_extinction_method 'SHELXL-2025/1 (Sheldrick 2025)'
_refine_ls_goodness_of_fit_ref 1.091
_refine_ls_hydrogen_treatment constr
_refine_ls_matrix_type full
_refine_ls_number_parameters 331
_refine_ls_number_reflns 3498
_refine_ls_number_restraints 661
_refine_ls_restrained_S_all 1.098
_refine_ls_R_factor_all 0.1460
_refine_ls_R_factor_gt 0.0961
_refine_ls_shift/su_max 0.000
_refine_ls_shift/su_mean 0.000
_refine_ls_structure_factor_coef Fsqd
_refine_ls_weighting_details 'w=1/[\s^2^(Fo^2^)+(0.2000P)^2^] where P=(Fo^2^+2Fc^2^)/3'
_refine_ls_weighting_scheme calc
_refine_ls_wR_factor_gt 0.2877
_refine_ls_wR_factor_ref 0.3477
_reflns_Friedel_coverage 0.000
_reflns_number_gt 1520
_reflns_number_total 3498
_reflns_threshold_expression 'I > 2\s(I)'
_cod_data_source_file d5sc08507a2.cif
_cod_data_source_block 273KC2H4@HOF_ZSTU_5a
_cod_depositor_comments 'Adding full bibliography for 1576665--1576670.cif.'
_cod_database_code 1576670
_shelx_shelxl_version_number 2025/1
_shelx_space_group_comment
;
The symmetry employed for this shelxl refinement is uniquely defined
by the following loop, which should always be used as a source of
symmetry information in preference to the above space-group names.
They are only intended as comments.
;
_shelx_estimated_absorpt_t_max 0.945
_shelx_estimated_absorpt_t_min 0.934
_olex2_refinement_description
;
1. Fixed Uiso
 At 1.2 times of:
  All C(H) groups
 At 1.5 times of:
  All C(H,H,H) groups, All O(H) groups
2. Restrained distances
 C8-C9 = C2-C1 = C4-C15B = C6-C15A = C11-C16A = C16B-C13
 1.5 with sigma of 0.01
 O1-C1 = O4-C8
 1.33 with sigma of 0.01
 O3-C8 = O2-C1
 1.22 with sigma of 0.01
 C23B-C22B = C23A-C22A = C23B-C24B = C23A-C24A
 1.39 with sigma of 0.001
 C25-C26
 1.35 with sigma of 0.001
 C12-C17B \\sim C12-C17A \\sim C5-C19A \\sim C5-C19B
 with sigma of 0.02
3. Restrained planarity
 C7, C2, C6, C5, C4, C3, C15A, C15B
 with sigma of 0.01
 C18B, C19B, C20B, C21B, C22B, C17B, C23B, C24B
 with sigma of 0.01
 C18A, C17A, C22A, C21A, C20A, C19A, C23A, C24A
 with sigma of 0.01
4. Uiso/Uaniso restraints and constraints
All non-hydrogen atoms have similar U: within 2A with sigma of 0.03 and sigma
for terminal atoms of 0.03 within 2A
All non-hydrogen atoms restrained to be isotropic: with sigma of 0.03 and sigma
for terminal atoms of 0.03
5. Others
 Fixed Sof: H6(0.2) H4A(0.8) C24B(0.5) H24B(0.5) C17B(0.5) C22B(0.5) C21B(0.5)
 C20B(0.5) C19B(0.5) C18B(0.5) H18B(0.5) C23B(0.5) H23B(0.5) H13(0.4) H11(0.6)
 C15A(0.8) H15A(0.8) H15B(0.8) H15C(0.8) C16A(0.4) H16A(0.4) H16B(0.4)
 H16C(0.4) C16B(0.6) H16D(0.6) H16E(0.6) H16F(0.6) C15B(0.2) H15D(0.2)
 H15E(0.2) H15F(0.2) C18A(0.5) H18A(0.5) C17A(0.5) C22A(0.5) C21A(0.5)
 C20A(0.5) C19A(0.5) C23A(0.5) H23A(0.5) C24A(0.5) H24A(0.5) C26(0.4) C25(0.4)
6.a Riding coordinates:
 O1(H1), O4(H4), C15B(H15D,H15E,H15F)
6.b Aromatic/amide H refined with riding coordinates:
 C7(H7), C6(H6), C4(H4A), C3(H3), C24B(H24B), C18B(H18B), C23B(H23B), C13(H13),
  C14(H14), C10(H10), C11(H11), C18A(H18A), C23A(H23A), C24A(H24A)
6.c Fitted hexagon refined as free rotating group:
 C17B(C22B,C21B,C20B,C19B,C18B), C18A(C17A,C22A,C21A,C20A,C19A)
6.d Idealised Me refined as rotating group:
 C15A(H15A,H15B,H15C), C16A(H16A,H16B,H16C), C16B(H16D,H16E,H16F)
;
_olex2_submission_special_instructions 'No special instructions were received'

loop_
_space_group_symop_operation_xyz
'x, y, z'
'-x+1/2, -y, z+1/2'
'-x, y+1/2, -z+1/2'
'x+1/2, -y+1/2, -z'
'-x, -y, -z'
'x-1/2, y, -z-1/2'
'x, -y-1/2, z-1/2'
'-x-1/2, y-1/2, z'

loop_
_atom_site_label
_atom_site_type_symbol
_atom_site_fract_x
_atom_site_fract_y
_atom_site_fract_z
_atom_site_U_iso_or_equiv
_atom_site_adp_type
_atom_site_occupancy
_atom_site_site_symmetry_order
_atom_site_calc_flag
_atom_site_refinement_flags_posn
_atom_site_refinement_flags_adp
_atom_site_refinement_flags_occupancy
_atom_site_disorder_assembly
_atom_site_disorder_group
O1 O 0.7611(4) 0.0244(3) 0.31074(15) 0.1925(18) Uani 1 1 d D U . . .
H1 H 0.774690 -0.027592 0.298478 0.289 Uiso 1 1 d R U . . .
O2 O 0.6072(4) -0.0327(3) 0.29979(18) 0.2037(19) Uani 1 1 d D U . . .
C1 C 0.6662(6) 0.0303(4) 0.3145(2) 0.167(2) Uani 1 1 d D U . . .
O3 O 0.3435(4) 0.8879(3) 0.24004(15) 0.1925(19) Uani 1 1 d D U . . .
C7 C 0.6941(6) 0.1849(4) 0.35514(16) 0.183(2) Uani 1 1 d . U . . .
H7 H 0.762195 0.174321 0.352254 0.220 Uiso 1 1 calc R U . . .
C2 C 0.6301(6) 0.1199(4) 0.33802(15) 0.163(2) Uani 1 1 d D U . . .
O4 O 0.1913(5) 0.8203(3) 0.24570(15) 0.1885(17) Uani 1 1 d D U . . .
H4 H 0.178688 0.863483 0.225531 0.283 Uiso 1 1 d R U . A -1
C6 C 0.6595(7) 0.2689(4) 0.37740(17) 0.187(2) Uani 1 1 d D U . . .
H6 H 0.704080 0.313942 0.389758 0.224 Uiso 0.2 1 calc R U P B 2
C5 C 0.5579(7) 0.2843(4) 0.38083(16) 0.162(2) Uani 1 1 d D U . . .
C4 C 0.4983(7) 0.2183(5) 0.3644(3) 0.210(3) Uani 1 1 d D U . . .
H4A H 0.429933 0.227022 0.367526 0.252 Uiso 0.8 1 calc R U P C 1
C3 C 0.5333(7) 0.1354(4) 0.3422(2) 0.207(3) Uani 1 1 d . U . . .
H3 H 0.488481 0.090204 0.330276 0.248 Uiso 1 1 calc R U . . .
C24B C 0.4044(9) 0.6637(11) 0.5073(5) 0.141(5) Uani 0.5 1 d D U P D 2
H24B H 0.362619 0.709624 0.521287 0.169 Uiso 0.5 1 calc R U P D 2
C17B C 0.4285(7) 0.5230(6) 0.3849(3) 0.126(4) Uani 0.5 1 d DG U P D 2
C22B C 0.4328(5) 0.5480(5) 0.4369(4) 0.125(3) Uani 0.5 1 d DG U P D 2
C21B C 0.4704(7) 0.4844(8) 0.4730(3) 0.134(4) Uani 0.5 1 d G U P D 2
C20B C 0.5037(8) 0.3958(7) 0.4572(4) 0.133(4) Uani 0.5 1 d G U P D 2
C19B C 0.4994(8) 0.3708(5) 0.4052(4) 0.139(4) Uani 0.5 1 d DG U P D 2
C18B C 0.4618(8) 0.4343(7) 0.3691(3) 0.129(4) Uani 0.5 1 d G U P D 2
H18B H 0.458907 0.417598 0.334310 0.154 Uiso 0.5 1 calc R U P D 2
C23B C 0.4006(9) 0.6350(6) 0.4559(5) 0.143(4) Uani 0.5 1 d D U P D 2
H23B H 0.374255 0.677596 0.432104 0.172 Uiso 0.5 1 calc R U P D 2
C12 C 0.4095(6) 0.6035(4) 0.34757(17) 0.164(2) Uani 1 1 d D U . . .
C13 C 0.3099(7) 0.5948(4) 0.3311(2) 0.181(2) Uani 1 1 d D U . . .
H13 H 0.271911 0.542826 0.341116 0.217 Uiso 0.4 1 calc R U P E 1
C14 C 0.2686(6) 0.6655(4) 0.29935(19) 0.179(2) Uani 1 1 d . U . . .
H14 H 0.202912 0.661233 0.288172 0.215 Uiso 1 1 calc R U . . .
C9 C 0.3281(6) 0.7421(4) 0.28496(17) 0.161(2) Uani 1 1 d D U . . .
C10 C 0.4221(6) 0.7452(5) 0.2982(2) 0.190(3) Uani 1 1 d . U . . .
H10 H 0.461683 0.795422 0.287290 0.228 Uiso 1 1 calc R U . . .
C11 C 0.4638(7) 0.6726(5) 0.3290(2) 0.198(3) Uani 1 1 d D U . . .
H11 H 0.531578 0.674022 0.336278 0.238 Uiso 0.6 1 calc R U P F 2
C8 C 0.2859(6) 0.8236(4) 0.2546(2) 0.171(2) Uani 1 1 d D U . . .
C15A C 0.7339(8) 0.3385(6) 0.3970(3) 0.244(4) Uani 0.8 1 d D U P G 1
H15A H 0.774708 0.308975 0.422886 0.366 Uiso 0.8 1 calc R U P G 1
H15B H 0.699924 0.391823 0.411884 0.366 Uiso 0.8 1 calc R U P G 1
H15C H 0.775028 0.359658 0.368916 0.366 Uiso 0.8 1 calc R U P G 1
C16A C 0.5635(10) 0.6854(14) 0.3503(8) 0.217(6) Uani 0.4 1 d D U P H 1
H16A H 0.576918 0.636140 0.374917 0.325 Uiso 0.4 1 calc R U P H 1
H16B H 0.567557 0.745926 0.367112 0.325 Uiso 0.4 1 calc R U P H 1
H16C H 0.611511 0.682581 0.322837 0.325 Uiso 0.4 1 calc R U P H 1
C16B C 0.2495(9) 0.5138(8) 0.3488(6) 0.230(5) Uani 0.6 1 d D U P I 2
H16D H 0.283200 0.455795 0.340489 0.346 Uiso 0.6 1 calc R U P I 2
H16E H 0.185975 0.515112 0.331786 0.346 Uiso 0.6 1 calc R U P I 2
H16F H 0.240070 0.517884 0.385507 0.346 Uiso 0.6 1 calc R U P I 2
C15B C 0.3889(11) 0.237(2) 0.3697(8) 0.246(12) Uani 0.2 1 d D U P J 2
H15D H 0.362550 0.258451 0.337249 0.369 Uiso 0.2 1 d R U P J 2
H15E H 0.379349 0.285131 0.395475 0.369 Uiso 0.2 1 d R U P J 2
H15F H 0.354884 0.180229 0.380125 0.369 Uiso 0.2 1 d R U P J 2
C18A C 0.5049(8) 0.4556(7) 0.3672(3) 0.144(4) Uani 0.5 1 d G U P D 1
H18A H 0.500378 0.443130 0.331936 0.172 Uiso 0.5 1 calc R U P D 1
C17A C 0.4730(8) 0.5423(6) 0.3866(4) 0.136(4) Uani 0.5 1 d DG U P D 1
C22A C 0.4798(6) 0.5609(5) 0.4393(4) 0.132(3) Uani 0.5 1 d DG U P D 1
C21A C 0.5185(7) 0.4928(7) 0.4726(3) 0.126(4) Uani 0.5 1 d G U P D 1
C20A C 0.5504(8) 0.4061(6) 0.4531(4) 0.124(4) Uani 0.5 1 d G U P D 1
C19A C 0.5436(8) 0.3875(5) 0.4005(4) 0.128(4) Uani 0.5 1 d DG U P D 1
C23A C 0.4472(9) 0.6487(6) 0.4569(5) 0.143(4) Uani 0.5 1 d D U P D 1
H23A H 0.421706 0.693652 0.434187 0.172 Uiso 0.5 1 calc R U P D 1
C24A C 0.4540(9) 0.6667(12) 0.5096(5) 0.139(5) Uani 0.5 1 d D U P D 1
H24A H 0.461696 0.728903 0.520747 0.166 Uiso 0.5 1 calc R U P D 1
C26 C 0.089(2) 0.478(3) 0.507(3) 0.53(2) Uiso 0.4 1 d D U P . .
C25 C 0.178(2) 0.437(3) 0.515(3) 0.56(2) Uiso 0.4 1 d D U P . .

loop_
_atom_site_aniso_label
_atom_site_aniso_U_11
_atom_site_aniso_U_22
_atom_site_aniso_U_33
_atom_site_aniso_U_23
_atom_site_aniso_U_13
_atom_site_aniso_U_12
O1 0.263(5) 0.143(3) 0.172(3) -0.042(2) 0.020(3) 0.040(3)
O2 0.248(5) 0.149(3) 0.214(4) -0.053(3) 0.019(3) 0.019(3)
C1 0.226(7) 0.135(4) 0.139(4) -0.007(3) 0.024(4) 0.039(5)
O3 0.251(5) 0.161(3) 0.166(3) 0.059(3) -0.007(3) 0.029(3)
C7 0.255(7) 0.133(4) 0.161(4) -0.029(3) 0.041(4) 0.036(4)
C2 0.253(7) 0.126(4) 0.111(3) -0.003(3) 0.019(3) 0.043(4)
O4 0.261(5) 0.138(3) 0.166(3) 0.038(2) -0.021(3) 0.031(3)
C6 0.258(8) 0.150(5) 0.152(4) -0.027(3) 0.029(4) 0.019(5)
C5 0.238(7) 0.142(4) 0.105(3) 0.001(3) 0.010(3) 0.058(4)
C4 0.241(7) 0.164(5) 0.225(6) -0.040(5) -0.006(5) 0.050(5)
C3 0.244(7) 0.154(5) 0.222(6) -0.050(4) 0.012(5) 0.053(5)
C24B 0.172(12) 0.138(7) 0.112(6) 0.025(5) -0.006(7) 0.083(8)
C17B 0.176(9) 0.121(6) 0.082(4) 0.006(4) -0.007(5) 0.032(6)
C22B 0.171(8) 0.111(5) 0.093(5) 0.007(4) -0.001(5) 0.051(5)
C21B 0.182(10) 0.124(6) 0.097(5) -0.003(5) 0.018(5) 0.061(7)
C20B 0.188(11) 0.125(6) 0.086(5) 0.012(5) 0.017(6) 0.041(7)
C19B 0.193(10) 0.116(6) 0.107(6) 0.007(5) 0.027(6) 0.031(6)
C18B 0.181(9) 0.116(6) 0.089(4) -0.005(4) 0.023(5) 0.029(6)
C23B 0.193(11) 0.139(7) 0.098(5) 0.019(5) 0.014(6) 0.074(7)
C12 0.254(6) 0.141(4) 0.096(2) 0.008(3) 0.007(3) 0.056(4)
C13 0.289(7) 0.129(4) 0.126(3) 0.013(3) 0.016(4) 0.035(5)
C14 0.274(7) 0.137(4) 0.126(3) 0.020(3) -0.010(4) 0.056(4)
C9 0.239(6) 0.143(4) 0.102(3) 0.022(3) 0.002(3) 0.049(4)
C10 0.245(7) 0.192(5) 0.133(4) 0.064(4) -0.006(4) 0.038(5)
C11 0.245(7) 0.192(6) 0.157(4) 0.066(4) 0.005(4) 0.030(5)
C8 0.226(7) 0.165(5) 0.123(3) 0.018(3) -0.019(4) 0.055(5)
C15A 0.303(12) 0.191(8) 0.239(9) -0.035(7) 0.029(8) 0.003(8)
C16A 0.192(13) 0.234(14) 0.224(13) 0.064(12) -0.027(11) 0.007(11)
C16B 0.277(12) 0.172(9) 0.243(11) 0.048(9) -0.027(9) -0.004(9)
C15B 0.24(2) 0.204(19) 0.29(2) -0.046(18) 0.010(19) 0.056(18)
C18A 0.184(10) 0.141(8) 0.105(5) 0.020(5) 0.010(6) 0.025(7)
C17A 0.183(9) 0.112(6) 0.112(6) 0.010(5) 0.002(6) 0.029(6)
C22A 0.191(9) 0.112(6) 0.094(5) 0.012(5) 0.010(6) 0.044(6)
C21A 0.164(9) 0.129(6) 0.086(5) 0.016(4) 0.008(4) 0.053(6)
C20A 0.161(9) 0.109(6) 0.100(5) 0.009(4) 0.033(5) 0.057(6)
C19A 0.183(9) 0.113(6) 0.089(4) 0.005(4) 0.036(5) 0.042(6)
C23A 0.204(11) 0.117(6) 0.109(6) 0.014(5) -0.002(7) 0.045(6)
C24A 0.172(12) 0.123(6) 0.121(6) -0.004(5) 0.001(7) 0.076(8)

loop_
_atom_type_symbol
_atom_type_description
_atom_type_scat_dispersion_real
_atom_type_scat_dispersion_imag
_atom_type_scat_source
C C 0.0181 0.0091 'International Tables Vol C Tables 4.2.6.8 and 6.1.1.4'
H H 0.0000 0.0000 'International Tables Vol C Tables 4.2.6.8 and 6.1.1.4'
O O 0.0492 0.0322 'International Tables Vol C Tables 4.2.6.8 and 6.1.1.4'

loop_
_geom_angle_atom_site_label_1
_geom_angle_atom_site_label_2
_geom_angle_atom_site_label_3
_geom_angle
_geom_angle_site_symmetry_1
_geom_angle_site_symmetry_3
_geom_angle_publ_flag
C1 O1 H1 108.0 . . ?
O1 C1 C2 114.3(6) . . ?
O2 C1 O1 124.2(5) . . ?
O2 C1 C2 121.5(7) . . ?
C2 C7 H7 119.8 . . ?
C2 C7 C6 120.4(7) . . ?
C6 C7 H7 119.8 . . ?
C7 C2 C1 120.8(7) . . ?
C3 C2 C1 119.7(7) . . ?
C3 C2 C7 119.5(5) . . ?
C8 O4 H4 106.8 . . ?
C7 C6 H6 120.4 . . ?
C7 C6 C15A 118.4(9) . . ?
C5 C6 C7 119.2(7) . . ?
C5 C6 H6 120.4 . . ?
C5 C6 C15A 122.4(7) . . ?
C6 C5 C19B 129.5(8) . . ?
C6 C5 C19A 106.8(7) . . ?
C4 C5 C6 118.3(6) . . ?
C4 C5 C19B 112.1(8) . . ?
C4 C5 C19A 134.6(8) . . ?
C5 C4 H4A 119.0 . . ?
C5 C4 C3 122.1(8) . . ?
C5 C4 C15B 116.6(17) . . ?
C3 C4 H4A 119.0 . . ?
C3 C4 C15B 121.3(18) . . ?
C2 C3 C4 120.5(8) . . ?
C2 C3 H3 119.7 . . ?
C4 C3 H3 119.7 . . ?
C20B C24B H24B 123.6 5_666 . ?
C23B C24B H24B 123.6 . . ?
C22B C17B C18B 120.0 . . ?
C22B C17B C12 115.6(7) . . ?
C18B C17B C12 122.8(6) . . ?
C17B C22B C23B 123.5(9) . . ?
C21B C22B C17B 120.0 . . ?
C21B C22B C23B 116.5(9) . . ?
C22B C21B C20B 120.0 . . ?
C19B C20B C21B 120.0 . . ?
C20B C19B C5 124.0(7) . . ?
C18B C19B C5 114.3(7) . . ?
C18B C19B C20B 120.0 . . ?
C17B C18B H18B 120.0 . . ?
C19B C18B C17B 120.0 . . ?
C19B C18B H18B 120.0 . . ?
C24B C23B C22B 125.7(12) . . ?
C24B C23B H23B 117.1 . . ?
C22B C23B H23B 117.1 . . ?
C13 C12 C17B 106.6(7) . . ?
C13 C12 C17A 131.1(7) . . ?
C11 C12 C17B 134.5(8) . . ?
C11 C12 C13 118.9(6) . . ?
C11 C12 C17A 110.0(8) . . ?
C12 C13 H13 120.4 . . ?
C12 C13 C16B 119.8(8) . . ?
C14 C13 C12 119.3(6) . . ?
C14 C13 H13 120.4 . . ?
C14 C13 C16B 120.9(9) . . ?
C13 C14 H14 120.7 . . ?
C9 C14 C13 118.6(7) . . ?
C9 C14 H14 120.7 . . ?
C14 C9 C8 121.1(7) . . ?
C10 C9 C14 120.6(5) . . ?
C10 C9 C8 118.3(7) . . ?
C9 C10 H10 119.8 . . ?
C9 C10 C11 120.4(7) . . ?
C11 C10 H10 119.8 . . ?
C12 C11 C10 121.7(8) . . ?
C12 C11 H11 119.1 . . ?
C12 C11 C16A 117.7(9) . . ?
C10 C11 H11 119.1 . . ?
C10 C11 C16A 119.1(11) . . ?
O3 C8 O4 125.6(5) . . ?
O3 C8 C9 118.6(7) . . ?
O4 C8 C9 115.8(7) . . ?
C6 C15A H15A 109.5 . . ?
C6 C15A H15B 109.5 . . ?
C6 C15A H15C 109.5 . . ?
H15A C15A H15B 109.5 . . ?
H15A C15A H15C 109.5 . . ?
H15B C15A H15C 109.5 . . ?
C11 C16A H16A 109.5 . . ?
C11 C16A H16B 109.5 . . ?
C11 C16A H16C 109.5 . . ?
H16A C16A H16B 109.5 . . ?
H16A C16A H16C 109.5 . . ?
H16B C16A H16C 109.5 . . ?
C13 C16B H16D 109.5 . . ?
C13 C16B H16E 109.5 . . ?
C13 C16B H16F 109.5 . . ?
H16D C16B H16E 109.5 . . ?
H16D C16B H16F 109.5 . . ?
H16E C16B H16F 109.5 . . ?
C4 C15B H15D 109.6 . . ?
C4 C15B H15E 108.6 . . ?
C4 C15B H15F 110.2 . . ?
H15D C15B H15E 109.5 . . ?
H15D C15B H15F 109.5 . . ?
H15E C15B H15F 109.5 . . ?
C17A C18A H18A 120.0 . . ?
C17A C18A C19A 120.0 . . ?
C19A C18A H18A 120.0 . . ?
C18A C17A C12 114.7(7) . . ?
C22A C17A C12 123.9(7) . . ?
C22A C17A C18A 120.0 . . ?
C17A C22A C21A 120.0 . . ?
C17A C22A C23A 117.9(9) . . ?
C21A C22A C23A 122.1(9) . . ?
C22A C21A C21A 111.3(12) . 5_666 ?
C20A C21A C22A 120.0 . . ?
C20A C21A C21A 123.9(12) . 5_666 ?
C21A C20A C19A 120.0 . . ?
C21A C20A C24A 112.5(9) . 5_666 ?
C19A C20A C24A 121.9(10) . 5_666 ?
C18A C19A C5 119.5(7) . . ?
C20A C19A C5 119.2(7) . . ?
C20A C19A C18A 120.0 . . ?
C22A C23A H23A 121.2 . . ?
C24A C23A C22A 117.6(11) . . ?
C24A C23A H23A 121.2 . . ?
C20A C24A H24A 118.9 5_666 . ?
C23A C24A C20A 122.3(13) . 5_666 ?
C23A C24A H24A 118.9 . . ?

loop_
_geom_bond_atom_site_label_1
_geom_bond_atom_site_label_2
_geom_bond_distance
_geom_bond_site_symmetry_2
_geom_bond_publ_flag
O1 H1 0.8199 . ?
O1 C1 1.281(6) . ?
O2 C1 1.250(6) . ?
C1 C2 1.485(6) . ?
O3 C8 1.251(6) . ?
C7 H7 0.9300 . ?
C7 C2 1.333(8) . ?
C7 C6 1.398(8) . ?
C2 C3 1.323(9) . ?
O4 H4 0.8204 . ?
O4 C8 1.292(6) . ?
C6 H6 0.9300 . ?
C6 C5 1.384(9) . ?
C6 C15A 1.491(8) . ?
C5 C4 1.300(9) . ?
C5 C19B 1.583(8) . ?
C5 C19A 1.555(9) . ?
C4 H4A 0.9300 . ?
C4 C3 1.385(9) . ?
C4 C15B 1.500(10) . ?
C3 H3 0.9300 . ?
C24B H24B 0.9300 . ?
C24B C20B 1.75(2) 5_666 ?
C24B C23B 1.3899(11) . ?
C17B C22B 1.3900 . ?
C17B C18B 1.3900 . ?
C17B C12 1.513(8) . ?
C22B C21B 1.3900 . ?
C22B C23B 1.3909(10) . ?
C21B C21B 1.666(16) 5_666 ?
C21B C20B 1.3900 . ?
C20B C19B 1.3900 . ?
C19B C18B 1.3900 . ?
C18B H18B 0.9300 . ?
C23B H23B 0.9300 . ?
C12 C13 1.410(8) . ?
C12 C11 1.309(9) . ?
C12 C17A 1.579(8) . ?
C13 H13 0.9300 . ?
C13 C14 1.406(8) . ?
C13 C16B 1.473(8) . ?
C14 H14 0.9300 . ?
C14 C9 1.395(8) . ?
C9 C10 1.310(8) . ?
C9 C8 1.503(6) . ?
C10 H10 0.9300 . ?
C10 C11 1.412(8) . ?
C11 H11 0.9300 . ?
C11 C16A 1.459(9) . ?
C15A H15A 0.9600 . ?
C15A H15B 0.9600 . ?
C15A H15C 0.9600 . ?
C16A H16A 0.9600 . ?
C16A H16B 0.9600 . ?
C16A H16C 0.9600 . ?
C16B H16D 0.9600 . ?
C16B H16E 0.9600 . ?
C16B H16F 0.9600 . ?
C15B H15D 0.9600 . ?
C15B H15E 0.9600 . ?
C15B H15F 0.9600 . ?
C18A H18A 0.9300 . ?
C18A C17A 1.3900 . ?
C18A C19A 1.3900 . ?
C17A C22A 1.3900 . ?
C22A C21A 1.3900 . ?
C22A C23A 1.3909(11) . ?
C21A C21A 1.516(15) 5_666 ?
C21A C20A 1.3900 . ?
C20A C19A 1.3900 . ?
C20A C24A 1.408(18) 5_666 ?
C23A H23A 0.9300 . ?
C23A C24A 1.3899(11) . ?
C24A H24A 0.9300 . ?
C26 C25 1.3501(11) . ?

loop_
_geom_torsion_atom_site_label_1
_geom_torsion_atom_site_label_2
_geom_torsion_atom_site_label_3
_geom_torsion_atom_site_label_4
_geom_torsion
_geom_torsion_site_symmetry_1
_geom_torsion_site_symmetry_2
_geom_torsion_site_symmetry_3
_geom_torsion_site_symmetry_4
_geom_torsion_publ_flag
O1 C1 C2 C7 -2.6(6) . . . . ?
O1 C1 C2 C3 177.7(5) . . . . ?
O2 C1 C2 C7 177.6(4) . . . . ?
O2 C1 C2 C3 -2.1(7) . . . . ?
C1 C2 C3 C4 179.6(5) . . . . ?
C7 C2 C3 C4 -0.1(6) . . . . ?
C7 C6 C5 C4 1.9(5) . . . . ?
C7 C6 C5 C19B 178.3(6) . . . . ?
C7 C6 C5 C19A -172.9(5) . . . . ?
C2 C7 C6 C5 -0.8(3) . . . . ?
C2 C7 C6 C15A 178.7(3) . . . . ?
C6 C7 C2 C1 -179.8(4) . . . . ?
C6 C7 C2 C3 0.0(3) . . . . ?
C6 C5 C4 C3 -2.1(7) . . . . ?
C6 C5 C4 C15B 178.9(5) . . . . ?
C6 C5 C19B C20B -62.5(8) . . . . ?
C6 C5 C19B C18B 102.7(7) . . . . ?
C6 C5 C19A C18A 110.7(6) . . . . ?
C6 C5 C19A C20A -82.2(6) . . . . ?
C5 C4 C3 C2 1.2(8) . . . . ?
C5 C19B C18B C17B -165.9(7) . . . . ?
C4 C5 C19B C20B 114.1(6) . . . . ?
C4 C5 C19B C18B -80.7(7) . . . . ?
C4 C5 C19A C18A -62.8(9) . . . . ?
C4 C5 C19A C20A 104.3(8) . . . . ?
C24B C20B C19B C5 10.1(11) 5_666 . . . ?
C24B C20B C19B C18B -154.3(10) 5_666 . . . ?
C17B C22B C21B C21B 149.2(13) . . . 5_666 ?
C17B C22B C21B C20B 0.0 . . . . ?
C17B C22B C23B C24B -179.2(4) . . . . ?
C17B C12 C13 C14 174.5(5) . . . . ?
C17B C12 C13 C16B -3.4(10) . . . . ?
C17B C12 C11 C10 -172.9(7) . . . . ?
C22B C17B C18B C19B 0.0 . . . . ?
C22B C17B C12 C13 -105.4(6) . . . . ?
C22B C17B C12 C11 75.5(9) . . . . ?
C22B C21B C20B C24B 152.8(10) . . . 5_666 ?
C22B C21B C20B C19B 0.0 . . . . ?
C21B C22B C23B C24B 1.1(7) . . . . ?
C21B C21B C20B C24B -0.7(6) 5_666 . . 5_666 ?
C21B C21B C20B C19B -153.5(13) 5_666 . . . ?
C21B C20B C19B C5 164.4(8) . . . . ?
C21B C20B C19B C18B 0.0 . . . . ?
C20B C24B C23B C22B 24.3(14) 5_666 . . . ?
C20B C19B C18B C17B 0.0 . . . . ?
C19B C5 C4 C3 -179.1(6) . . . . ?
C19B C5 C4 C15B 1.8(8) . . . . ?
C18B C17B C22B C21B 0.0 . . . . ?
C18B C17B C22B C23B -179.7(3) . . . . ?
C18B C17B C12 C13 88.7(6) . . . . ?
C18B C17B C12 C11 -90.3(9) . . . . ?
C23B C22B C21B C21B -31.0(13) . . . 5_666 ?
C23B C22B C21B C20B 179.7(3) . . . . ?
C12 C17B C22B C21B -166.3(8) . . . . ?
C12 C17B C22B C23B 14.0(9) . . . . ?
C12 C17B C18B C19B 165.2(9) . . . . ?
C12 C13 C14 C9 0.3(7) . . . . ?
C12 C17A C22A C21A 165.8(9) . . . . ?
C12 C17A C22A C23A -14.3(9) . . . . ?
C13 C12 C11 C10 8.1(10) . . . . ?
C13 C12 C11 C16A 174.4(11) . . . . ?
C13 C12 C17A C18A 75.8(8) . . . . ?
C13 C12 C17A C22A -90.7(9) . . . . ?
C13 C14 C9 C10 4.0(8) . . . . ?
C13 C14 C9 C8 -175.1(5) . . . . ?
C14 C9 C10 C11 -2.4(9) . . . . ?
C14 C9 C8 O3 -175.9(5) . . . . ?
C14 C9 C8 O4 3.9(8) . . . . ?
C9 C10 C11 C12 -3.9(10) . . . . ?
C9 C10 C11 C16A -169.9(11) . . . . ?
C10 C9 C8 O3 5.0(8) . . . . ?
C10 C9 C8 O4 -175.3(6) . . . . ?
C11 C12 C13 C14 -6.3(8) . . . . ?
C11 C12 C13 C16B 175.9(8) . . . . ?
C11 C12 C17A C18A -104.2(6) . . . . ?
C11 C12 C17A C22A 89.4(7) . . . . ?
C8 C9 C10 C11 176.7(5) . . . . ?
C15A C6 C5 C4 -177.6(4) . . . . ?
C15A C6 C5 C19A 7.6(6) . . . . ?
C16B C13 C14 C9 178.1(8) . . . . ?
C15B C4 C3 C2 -179.7(5) . . . . ?
C18A C17A C22A C21A 0.0 . . . . ?
C18A C17A C22A C23A 179.9(3) . . . . ?
C17A C12 C13 C14 173.8(6) . . . . ?
C17A C12 C11 C10 -171.9(7) . . . . ?
C17A C12 C11 C16A -5.7(13) . . . . ?
C17A C18A C19A C5 167.0(7) . . . . ?
C17A C18A C19A C20A 0.0 . . . . ?
C17A C22A C21A C21A -156.2(13) . . . 5_666 ?
C17A C22A C21A C20A 0.0 . . . . ?
C17A C22A C23A C24A 179.9(4) . . . . ?
C22A C21A C20A C19A 0.0 . . . . ?
C22A C21A C20A C24A -154.1(11) . . . 5_666 ?
C22A C23A C24A C20A -28.3(16) . . . 5_666 ?
C21A C22A C23A C24A -0.3(6) . . . . ?
C21A C21A C20A C19A 153.1(15) 5_666 . . . ?
C21A C21A C20A C24A -1.0(7) 5_666 . . 5_666 ?
C21A C20A C19A C5 -167.1(8) . . . . ?
C21A C20A C19A C18A 0.0 . . . . ?
C19A C5 C4 C3 170.9(7) . . . . ?
C19A C18A C17A C12 -167.0(8) . . . . ?
C19A C18A C17A C22A 0.0 . . . . ?
C23A C22A C21A C21A 23.9(13) . . . 5_666 ?
C23A C22A C21A C20A -179.9(3) . . . . ?
C24A C20A C19A C5 -15.5(11) 5_666 . . . ?
C24A C20A C19A C18A 151.6(11) 5_666 . . . ?
